data_4317978
loop_
_publ_author_name
'Vincenzo G. Albano'
'Martino Di Serio'
'Magda Monari'
'Ida Orabona'
'Achille Panunzi'
'Francesco Ruffo'

_publ_section_title
;
 Mechanism of Silver-Promoted Ligand Metathesis in Square-Planar Complexes
 of d8 Ions. Kinetics of Formation and Molecular Structures of a
 Trinuclear Intermediate [(Me)(N-N)Pt(\m-Cl)Ag(\m-Cl)Pt(N-N)(Me)]+ and Its
 Dinuclear Evolution Product [(Me)(N-N)Pt(\m-Cl)Pt(N-N)(Me)]+ (N-N =
 ArNC(Me)C(Me)NAr, Ar = 2,6-(i-Pr)2C6H3)
;
_journal_name_full 'Inorganic Chemistry'
_journal_page_first 2672
_journal_page_last 2677
_journal_paper_doi 10.1021/ic011059p
_journal_volume 41
_journal_year 2002
_chemical_formula_sum 'C60 H86 Ag B Cl2 F4 N4 O0.5 Pt2'
_chemical_formula_weight 1527.09
_chemical_name_systematic
;
  ?
;
_space_group_IT_number 2
_symmetry_cell_setting triclinic
_symmetry_space_group_name_Hall '-P 1'
_symmetry_space_group_name_H-M 'P -1'
_atom_sites_solution_hydrogens geom
_atom_sites_solution_primary direct
_atom_sites_solution_secondary difmap
_audit_creation_method SHELXL-97
_cell_angle_alpha 109.9210(10)
_cell_angle_beta 90.6840(10)
_cell_angle_gamma 91.2120(10)
_cell_formula_units_Z 2
_cell_length_a 10.5016(3)
_cell_length_b 17.9486(5)
_cell_length_c 18.7605(5)
_cell_measurement_temperature 293(2)
_cell_volume 3323.12(16)
_computing_cell_refinement 'Bruker SMART'
_computing_data_collection 'Bruker SMART'
_computing_data_reduction 'Bruker SAINT'
_computing_structure_refinement 'SHELXL-97 (Sheldrick, 1997)'
_computing_structure_solution 'SIR 97 (Giacovazzo, 1997)'
_diffrn_ambient_temperature 293(2)
_diffrn_measured_fraction_theta_full 0.891
_diffrn_measured_fraction_theta_max 0.891
_diffrn_measurement_device 'Bruker AXS SMART CCD diffractometer'
_diffrn_measurement_method '\w rotation with narrow frame'
_diffrn_radiation_monochromator graphite
_diffrn_radiation_source 'fine-focus sealed tube'
_diffrn_radiation_type MoK\a
_diffrn_radiation_wavelength 0.71073
_diffrn_reflns_av_R_equivalents 0.0749
_diffrn_reflns_av_sigmaI/netI 0.1218
_diffrn_reflns_limit_h_max 16
_diffrn_reflns_limit_h_min -16
_diffrn_reflns_limit_k_max 26
_diffrn_reflns_limit_k_min -26
_diffrn_reflns_limit_l_max 28
_diffrn_reflns_limit_l_min -28
_diffrn_reflns_number 50625
_diffrn_reflns_theta_full 33.39
_diffrn_reflns_theta_max 33.39
_diffrn_reflns_theta_min 1.15
_exptl_absorpt_coefficient_mu 4.620
_exptl_absorpt_correction_T_max 1.000
_exptl_absorpt_correction_T_min 0.731
_exptl_absorpt_correction_type empirical
_exptl_absorpt_process_details SADABS
_exptl_crystal_colour 'violet red'
_exptl_crystal_density_diffrn 1.526
_exptl_crystal_density_method 'not measured'
_exptl_crystal_description platelet
_exptl_crystal_F_000 1512
_exptl_crystal_size_max 0.50
_exptl_crystal_size_mid 0.13
_exptl_crystal_size_min 0.10
_refine_diff_density_max 1.162
_refine_diff_density_min -1.571
_refine_diff_density_rms 0.125
_refine_ls_extinction_coef 0.00032(3)
_refine_ls_extinction_expression Fc^*^=kFc[1+0.001xFc^2^\l^3^/sin(2\q)]^-1/4^
_refine_ls_extinction_method SHELXL
_refine_ls_goodness_of_fit_ref 0.810
_refine_ls_hydrogen_treatment mixed
_refine_ls_matrix_type full
_refine_ls_number_parameters 611
_refine_ls_number_reflns 23039
_refine_ls_number_restraints 10
_refine_ls_restrained_S_all 0.815
_refine_ls_R_factor_all 0.1144
_refine_ls_R_factor_gt 0.0425
_refine_ls_shift/su_max 0.004
_refine_ls_shift/su_mean 0.000
_refine_ls_structure_factor_coef Fsqd
_refine_ls_weighting_details 'calc w=1/[\s^2^(Fo^2^)+(0.0338P)^2^+0.0000P] where P=(Fo^2^+2Fc^2^)/3'
_refine_ls_weighting_scheme calc
_refine_ls_wR_factor_gt 0.0850
_refine_ls_wR_factor_ref 0.0980
_reflns_number_gt 10503
_reflns_number_total 23039
_reflns_threshold_expression >2sigma(I)
_cod_data_source_file ic011059p_1.cif
_cod_data_source_block ptagpt
_cod_depositor_comments
;
The following automatic conversions were performed:

'_symmetry_cell_setting' value 'Triclinic' changed to 'triclinic'
according to the built-in table from CIF Core dictionary named
'cif_core.dic' version 2.4.1 from 2010-06-29.

Automatic conversion script
Id: cif_fix_values 1646 2011-03-28 12:23:43Z adriana 
;
_cod_original_formula_sum 'C60 H86 Ag B Cl2 F4 N4 O0.50 Pt2'
_cod_database_code 4317978

loop_
_symmetry_equiv_pos_as_xyz
'x, y, z'
'-x, -y, -z'

loop_
_atom_site_label
_atom_site_type_symbol
_atom_site_fract_x
_atom_site_fract_y
_atom_site_fract_z
_atom_site_U_iso_or_equiv
_atom_site_adp_type
_atom_site_occupancy
_atom_site_symmetry_multiplicity
_atom_site_calc_flag
_atom_site_refinement_flags
_atom_site_disorder_assembly
_atom_site_disorder_group
Pt1 Pt 0.742416(12) 0.309967(7) 0.206794(8) 0.04852(4) Uani 1 1 d . A .
Pt2 Pt 0.642952(12) 0.693795(7) 0.356686(7) 0.04363(3) Uani 1 1 d . . .
AgA Ag 0.62711(4) 0.52347(2) 0.31932(3) 0.09041(16) Uani 0.8655(8) 1 d P A 1
AgB Ag 0.7065(4) 0.5373(2) 0.3553(2) 0.080 Uiso 0.0911(7) 1 d P A 2
AgC Ag 0.5428(8) 0.4909(5) 0.3364(5) 0.080 Uiso 0.0438(7) 1 d P A 3
C1 C 0.5597(3) 0.33954(19) 0.2433(2) 0.0570(10) Uani 1 1 d . . .
H1A H 0.5578 0.3951 0.2722 0.085 Uiso 1 1 calc R A 3
H1B H 0.5333 0.3094 0.2744 0.085 Uiso 1 1 calc R A 3
H1C H 0.5028 0.3279 0.2002 0.085 Uiso 1 1 calc R A 3
C2 C 0.6828(3) 0.67316(18) 0.45825(15) 0.0481(9) Uani 1 1 d . A .
H2A H 0.6141 0.6425 0.4687 0.072 Uiso 1 1 calc R B 2
H2B H 0.6921 0.7229 0.4991 0.072 Uiso 1 1 calc R B 2
H2C H 0.7604 0.6446 0.4534 0.072 Uiso 1 1 calc R B 2
O1 O 0.5347(8) 0.4840(5) 0.4459(4) 0.133(3) Uiso 0.50 1 d P . .
C100 C 0.6797(11) 0.4367(6) 0.4701(6) 0.271(5) Uiso 1 1 d . . .
C101 C 0.4030(11) 0.5206(7) 0.4923(8) 0.297(6) Uiso 1 1 d . . .
Cl1 Cl 0.80184(10) 0.44049(6) 0.26488(8) 0.0939(4) Uani 1 1 d . . .
Cl2 Cl 0.45644(9) 0.62146(5) 0.34712(6) 0.0672(3) Uani 1 1 d . A .
N1 N 0.7098(2) 0.19404(13) 0.15066(15) 0.0450(7) Uani 1 1 d . . .
N2 N 0.9228(2) 0.27019(14) 0.16747(15) 0.0480(7) Uani 1 1 d . . .
N3 N 0.8033(2) 0.75716(15) 0.35563(15) 0.0488(7) Uani 1 1 d . A .
N4 N 0.6170(2) 0.72408(14) 0.25920(13) 0.0420(7) Uani 1 1 d . A .
C3 C 0.58621(14) 0.15900(9) 0.14655(11) 0.0451(9) Uani 1 1 d G A .
C4 C 0.50232(18) 0.15314(12) 0.08689(11) 0.0562(10) Uani 1 1 d G . .
C5 C 0.38463(18) 0.11459(14) 0.08190(14) 0.0693(13) Uani 1 1 d G A .
H5 H 0.3285 0.1107 0.0420 0.083 Uiso 1 1 calc R . .
C6 C 0.35083(16) 0.08189(13) 0.13656(17) 0.0797(14) Uani 1 1 d G . .
H6 H 0.2721 0.0561 0.1332 0.096 Uiso 1 1 calc R A .
C7 C 0.4347(2) 0.08775(14) 0.19622(15) 0.0749(12) Uani 1 1 d G A .
H7 H 0.4121 0.0659 0.2328 0.090 Uiso 1 1 calc R . .
C8 C 0.55241(18) 0.12630(13) 0.20121(11) 0.0538(9) Uani 1 1 d G . .
C9 C 0.6406(4) 0.1352(2) 0.2694(2) 0.0821(13) Uani 1 1 d . A .
H9 H 0.7138 0.1688 0.2667 0.099 Uiso 1 1 calc R . .
C10 C 0.6912(5) 0.0552(3) 0.2672(3) 0.138(2) Uani 1 1 d . . .
H10A H 0.7314 0.0300 0.2196 0.207 Uiso 1 1 calc R A .
H10B H 0.6218 0.0220 0.2727 0.207 Uiso 1 1 calc R . .
H10C H 0.7521 0.0632 0.3078 0.207 Uiso 1 1 calc R . .
C11 C 0.5770(6) 0.1744(3) 0.3440(3) 0.130(2) Uani 1 1 d . . .
H11A H 0.6357 0.1786 0.3849 0.195 Uiso 1 1 calc R A .
H11B H 0.5034 0.1433 0.3476 0.195 Uiso 1 1 calc R . .
H11C H 0.5513 0.2264 0.3471 0.195 Uiso 1 1 calc R . .
C12 C 0.5350(4) 0.1920(2) 0.0284(2) 0.0779(13) Uani 1 1 d . A .
H12 H 0.6192 0.2178 0.0427 0.093 Uiso 1 1 calc R . .
C13 C 0.5452(6) 0.1325(3) -0.0501(3) 0.154(3) Uani 1 1 d . . .
H13A H 0.6040 0.0926 -0.0493 0.232 Uiso 1 1 calc R A .
H13B H 0.5750 0.1588 -0.0838 0.232 Uiso 1 1 calc R . .
H13C H 0.4630 0.1082 -0.0674 0.232 Uiso 1 1 calc R . .
C14 C 0.4429(6) 0.2563(2) 0.0286(3) 0.123(2) Uani 1 1 d . . .
H14A H 0.4369 0.2935 0.0792 0.185 Uiso 1 1 calc R A .
H14B H 0.3604 0.2327 0.0111 0.185 Uiso 1 1 calc R . .
H14C H 0.4733 0.2834 -0.0043 0.185 Uiso 1 1 calc R . .
C15 C 0.8033(3) 0.15181(17) 0.1167(2) 0.0501(9) Uani 1 1 d . A .
C16 C 0.9275(3) 0.19644(18) 0.1276(2) 0.0518(9) Uani 1 1 d . A .
C17 C 1.0446(3) 0.1529(2) 0.0940(2) 0.0741(13) Uani 1 1 d . . .
H17A H 1.1166 0.1892 0.1058 0.111 Uiso 1 1 calc R A .
H17B H 1.0334 0.1300 0.0400 0.111 Uiso 1 1 calc R . .
H17C H 1.0589 0.1117 0.1148 0.111 Uiso 1 1 calc R . .
C18 C 0.7949(4) 0.06704(19) 0.0709(2) 0.0670(12) Uani 1 1 d . . .
H18A H 0.7086 0.0479 0.0698 0.100 Uiso 1 1 calc R A .
H18B H 0.8496 0.0381 0.0929 0.100 Uiso 1 1 calc R . .
H18C H 0.8211 0.0597 0.0202 0.100 Uiso 1 1 calc R . .
C19 C 1.03429(15) 0.31973(10) 0.18538(11) 0.0493(9) Uani 1 1 d G A .
C20 C 1.1053(2) 0.32777(14) 0.25070(12) 0.0653(11) Uani 1 1 d G . .
C21 C 1.2113(2) 0.37891(17) 0.26993(15) 0.0870(16) Uani 1 1 d G A .
H21 H 1.2588 0.3843 0.3136 0.104 Uiso 1 1 calc R . .
C22 C 1.2462(2) 0.42202(15) 0.22384(19) 0.0942(17) Uani 1 1 d G . .
H22 H 1.3171 0.4562 0.2367 0.113 Uiso 1 1 calc R A .
C23 C 1.1752(2) 0.41398(15) 0.15852(18) 0.0827(14) Uani 1 1 d G A .
H23 H 1.1985 0.4428 0.1277 0.099 Uiso 1 1 calc R . .
C24 C 1.0692(2) 0.36284(14) 0.13929(12) 0.0620(11) Uani 1 1 d G . .
C25 C 0.9933(3) 0.35503(19) 0.06751(18) 0.0792(12) Uani 1 1 d . A .
H25 H 0.9159 0.3232 0.0666 0.095 Uiso 1 1 calc R . .
C26 C 1.0630(3) 0.31634(19) -0.00365(18) 0.136(2) Uani 1 1 d R . .
H26A H 1.0093 0.3129 -0.0465 0.204 Uiso 1 1 calc R . .
H26B H 1.0860 0.2640 -0.0062 0.204 Uiso 1 1 calc R . .
H26C H 1.1386 0.3471 -0.0042 0.204 Uiso 1 1 calc R . .
C27 C 0.9535(7) 0.4366(3) 0.0679(3) 0.170(3) Uani 1 1 d . . .
H27A H 0.9083 0.4628 0.1135 0.254 Uiso 1 1 calc R A .
H27B H 0.8992 0.4305 0.0247 0.254 Uiso 1 1 calc R . .
H27C H 1.0279 0.4677 0.0659 0.254 Uiso 1 1 calc R . .
C28 C 1.0653(4) 0.2849(2) 0.3036(2) 0.0886(14) Uani 1 1 d . A .
H28 H 0.9884 0.2523 0.2830 0.106 Uiso 1 1 calc R . .
C29 C 1.1730(4) 0.2312(2) 0.3129(2) 0.173(3) Uani 1 1 d R . .
H29A H 1.1934 0.1941 0.2641 0.259 Uiso 1 1 calc R . .
H29B H 1.1453 0.2029 0.3453 0.259 Uiso 1 1 calc R . .
H29C H 1.2472 0.2634 0.3350 0.259 Uiso 1 1 calc R . .
C30 C 1.0395(6) 0.3417(4) 0.3803(3) 0.159(3) Uani 1 1 d . . .
H30A H 1.0153 0.3130 0.4131 0.238 Uiso 1 1 calc R A .
H30B H 0.9715 0.3754 0.3770 0.238 Uiso 1 1 calc R . .
H30C H 1.1148 0.3735 0.4006 0.238 Uiso 1 1 calc R . .
C31 C 0.89582(18) 0.77621(12) 0.41559(11) 0.0584(10) Uani 1 1 d G . .
C32 C 0.8882(2) 0.84625(12) 0.47695(13) 0.0759(13) Uani 1 1 d G A .
C33 C 0.9836(3) 0.86731(15) 0.53280(13) 0.1046(17) Uani 1 1 d G A .
H33 H 0.9785 0.9142 0.5739 0.126 Uiso 1 1 calc R . .
C34 C 1.0865(3) 0.8183(2) 0.52729(16) 0.1177(19) Uani 1 1 d G A .
H34 H 1.1503 0.8324 0.5647 0.141 Uiso 1 1 calc R . .
C35 C 1.0941(2) 0.74830(18) 0.46592(18) 0.0895(14) Uani 1 1 d G A .
H35 H 1.1629 0.7155 0.4622 0.107 Uiso 1 1 calc R . .
C36 C 0.9987(2) 0.72724(13) 0.41007(14) 0.0646(11) Uani 1 1 d G A .
C37 C 1.0022(3) 0.64562(17) 0.3473(2) 0.0804(14) Uani 1 1 d . . .
H37 H 0.9145 0.6312 0.3284 0.096 Uiso 1 1 calc R A .
C38 C 1.0815(3) 0.64808(17) 0.2798(2) 0.129(2) Uani 1 1 d R A .
H38A H 1.0515 0.6892 0.2625 0.193 Uiso 1 1 calc R . .
H38B H 1.0731 0.5980 0.2394 0.193 Uiso 1 1 calc R . .
H38C H 1.1694 0.6586 0.2954 0.193 Uiso 1 1 calc R . .
C39 C 1.0487(5) 0.5806(3) 0.3738(3) 0.113(2) Uani 1 1 d . A .
H39A H 0.9993 0.5789 0.4160 0.170 Uiso 1 1 calc R . .
H39B H 1.1367 0.5907 0.3891 0.170 Uiso 1 1 calc R . .
H39C H 1.0397 0.5307 0.3331 0.170 Uiso 1 1 calc R . .
C40 C 0.7741(4) 0.8980(2) 0.4832(2) 0.0992(18) Uani 1 1 d . . .
H40 H 0.7172 0.8695 0.4403 0.119 Uiso 1 1 calc R A .
C41 C 0.7999(4) 0.9793(2) 0.4768(2) 0.169(3) Uani 1 1 d R A .
H41A H 0.7215 1.0069 0.4814 0.253 Uiso 1 1 calc R . .
H41B H 0.8363 0.9730 0.4285 0.253 Uiso 1 1 calc R . .
H41C H 0.8583 1.0091 0.5165 0.253 Uiso 1 1 calc R . .
C42 C 0.6978(7) 0.9078(3) 0.5549(4) 0.177(3) Uani 1 1 d . A .
H42A H 0.6266 0.9410 0.5563 0.266 Uiso 1 1 calc R . .
H42B H 0.7516 0.9319 0.5988 0.266 Uiso 1 1 calc R . .
H42C H 0.6676 0.8568 0.5543 0.266 Uiso 1 1 calc R . .
C43 C 0.8157(3) 0.78496(18) 0.30113(19) 0.0522(9) Uani 1 1 d . . .
C44 C 0.7076(3) 0.76638(18) 0.24597(19) 0.0507(9) Uani 1 1 d . A .
C45 C 0.7078(4) 0.8016(2) 0.1842(2) 0.0715(11) Uani 1 1 d . . .
H45A H 0.6320 0.7844 0.1533 0.107 Uiso 1 1 calc R A .
H45B H 0.7813 0.7845 0.1536 0.107 Uiso 1 1 calc R . .
H45C H 0.7102 0.8583 0.2063 0.107 Uiso 1 1 calc R . .
C46 C 0.9267(4) 0.8342(2) 0.2929(2) 0.0835(13) Uani 1 1 d . A .
H46A H 0.9875 0.8402 0.3332 0.125 Uiso 1 1 calc R . .
H46B H 0.8983 0.8855 0.2952 0.125 Uiso 1 1 calc R . .
H46C H 0.9658 0.8088 0.2450 0.125 Uiso 1 1 calc R . .
C47 C 0.50385(15) 0.70653(11) 0.21403(10) 0.0461(8) Uani 1 1 d G . .
C48 C 0.4096(2) 0.76235(11) 0.22515(13) 0.0568(10) Uani 1 1 d G A .
C49 C 0.29907(19) 0.74409(16) 0.18039(16) 0.0805(14) Uani 1 1 d G A .
H49 H 0.2360 0.7814 0.1878 0.097 Uiso 1 1 calc R . .
C50 C 0.28286(19) 0.67002(19) 0.12451(15) 0.0968(18) Uani 1 1 d G A .
H50 H 0.2089 0.6578 0.0946 0.116 Uiso 1 1 calc R . .
C51 C 0.3771(2) 0.61420(14) 0.11339(13) 0.0762(14) Uani 1 1 d G A .
H51 H 0.3663 0.5646 0.0760 0.091 Uiso 1 1 calc R . .
C52 C 0.4876(2) 0.63246(11) 0.15815(12) 0.0548(10) Uani 1 1 d G A .
C53 C 0.5919(4) 0.5719(2) 0.1439(2) 0.0617(11) Uani 1 1 d . . .
H53 H 0.6392 0.5829 0.1919 0.074 Uiso 1 1 calc R A .
C54 C 0.6870(4) 0.5828(2) 0.0858(3) 0.0928(16) Uani 1 1 d . A .
H54A H 0.7521 0.5442 0.0773 0.139 Uiso 1 1 calc R . .
H54B H 0.7253 0.6351 0.1051 0.139 Uiso 1 1 calc R . .
H54C H 0.6427 0.5760 0.0389 0.139 Uiso 1 1 calc R . .
C55 C 0.5452(4) 0.4852(2) 0.1187(2) 0.0878(15) Uani 1 1 d . A .
H55A H 0.6171 0.4513 0.1110 0.132 Uiso 1 1 calc R . .
H55B H 0.4968 0.4725 0.0721 0.132 Uiso 1 1 calc R . .
H55C H 0.4925 0.4773 0.1571 0.132 Uiso 1 1 calc R . .
C56 C 0.4203(4) 0.8422(2) 0.2907(2) 0.0720(13) Uani 1 1 d . . .
H56 H 0.5108 0.8523 0.3048 0.086 Uiso 1 1 calc R A .
C57 C 0.3521(6) 0.8388(3) 0.3596(3) 0.136(3) Uani 1 1 d . A .
H57A H 0.3813 0.7946 0.3725 0.204 Uiso 1 1 calc R . .
H57B H 0.2620 0.8327 0.3490 0.204 Uiso 1 1 calc R . .
H57C H 0.3694 0.8870 0.4013 0.204 Uiso 1 1 calc R . .
C58 C 0.3764(6) 0.9094(3) 0.2675(3) 0.139(3) Uani 1 1 d . A .
H58A H 0.4214 0.9098 0.2234 0.209 Uiso 1 1 calc R . .
H58B H 0.3930 0.9585 0.3082 0.209 Uiso 1 1 calc R . .
H58C H 0.2867 0.9031 0.2561 0.209 Uiso 1 1 calc R . .
B1 B 0.0203(5) 0.9271(3) 0.1446(3) 0.147(3) Uani 1 1 d D . .
F1 F 0.0723(4) 0.9611(3) 0.1025(2) 0.2380(17) Uani 1 1 d D . .
F2 F 0.0677(4) 0.8640(2) 0.1485(3) 0.267(2) Uani 1 1 d D . .
F3 F -0.0982(3) 0.9062(2) 0.1224(3) 0.249(2) Uani 1 1 d D . .
F4 F 0.0275(8) 0.9759(4) 0.2150(3) 0.386(5) Uani 1 1 d D . .

loop_
_atom_site_aniso_label
_atom_site_aniso_U_11
_atom_site_aniso_U_22
_atom_site_aniso_U_33
_atom_site_aniso_U_23
_atom_site_aniso_U_13
_atom_site_aniso_U_12
Pt1 0.03435(6) 0.04257(6) 0.06631(9) 0.01521(6) 0.00591(6) 0.00357(5)
Pt2 0.04716(7) 0.04072(6) 0.04594(6) 0.01896(5) 0.00229(6) -0.00648(5)
AgA 0.0815(3) 0.0513(2) 0.1305(4) 0.0202(2) 0.0000(3) 0.01266(19)
C1 0.0297(15) 0.0530(18) 0.086(2) 0.0196(17) 0.0142(17) 0.0077(14)
C2 0.0597(19) 0.0569(17) 0.0293(14) 0.0181(13) -0.0113(14) -0.0165(16)
Cl1 0.0657(6) 0.0521(5) 0.1373(10) -0.0018(6) 0.0122(7) -0.0076(5)
Cl2 0.0541(5) 0.0665(5) 0.0875(6) 0.0353(5) 0.0057(5) -0.0105(4)
N1 0.0418(14) 0.0362(12) 0.0584(15) 0.0173(11) 0.0086(12) 0.0040(11)
N2 0.0301(12) 0.0537(13) 0.0679(16) 0.0303(12) 0.0075(12) 0.0042(11)
N3 0.0421(14) 0.0504(14) 0.0536(15) 0.0179(12) 0.0006(13) -0.0078(12)
N4 0.0432(14) 0.0462(13) 0.0385(13) 0.0170(11) 0.0054(11) -0.0009(12)
C3 0.0369(16) 0.0386(15) 0.0597(19) 0.0164(14) 0.0020(15) 0.0024(13)
C4 0.0456(18) 0.0501(17) 0.072(2) 0.0193(17) -0.0006(18) 0.0080(16)
C5 0.0461(19) 0.058(2) 0.091(3) 0.008(2) -0.014(2) 0.0050(18)
C6 0.0358(18) 0.067(2) 0.137(4) 0.036(2) -0.003(2) -0.0056(18)
C7 0.056(2) 0.070(2) 0.112(3) 0.047(2) 0.020(2) -0.0008(19)
C8 0.0393(17) 0.0550(17) 0.075(2) 0.0325(16) 0.0038(16) 0.0022(15)
C9 0.071(3) 0.102(3) 0.092(3) 0.059(2) -0.006(2) -0.014(2)
C10 0.130(4) 0.152(4) 0.155(4) 0.081(3) -0.022(4) 0.046(4)
C11 0.156(5) 0.148(5) 0.089(3) 0.043(3) -0.012(4) 0.016(4)
C12 0.068(2) 0.101(3) 0.073(2) 0.040(2) -0.010(2) 0.008(2)
C13 0.226(6) 0.158(4) 0.098(4) 0.061(3) 0.050(4) 0.099(4)
C14 0.209(6) 0.080(3) 0.093(3) 0.043(2) 0.011(4) 0.047(3)
C15 0.0385(16) 0.0437(15) 0.074(2) 0.0277(15) 0.0110(16) 0.0054(14)
C16 0.0359(16) 0.0505(16) 0.078(2) 0.0326(15) 0.0114(16) 0.0090(14)
C17 0.0350(17) 0.077(2) 0.115(3) 0.038(2) 0.020(2) 0.0099(18)
C18 0.059(2) 0.0480(19) 0.085(3) 0.0111(19) 0.010(2) 0.0095(18)
C19 0.0302(15) 0.0587(18) 0.062(2) 0.0253(16) 0.0002(15) 0.0038(14)
C20 0.048(2) 0.071(2) 0.080(2) 0.0302(19) 0.0011(19) 0.0031(18)
C21 0.042(2) 0.102(3) 0.102(3) 0.017(3) -0.012(2) -0.002(2)
C22 0.047(2) 0.102(3) 0.128(4) 0.033(3) -0.013(3) -0.020(2)
C23 0.050(2) 0.087(2) 0.124(3) 0.053(2) 0.017(2) -0.010(2)
C24 0.0356(17) 0.070(2) 0.085(2) 0.0320(19) 0.0100(18) 0.0059(17)
C25 0.061(2) 0.108(3) 0.090(3) 0.062(2) 0.008(2) -0.004(2)
C26 0.160(5) 0.164(5) 0.079(3) 0.032(3) 0.024(4) 0.052(4)
C27 0.243(7) 0.132(4) 0.121(5) 0.024(4) -0.036(5) 0.083(5)
C28 0.081(3) 0.116(3) 0.082(3) 0.050(2) -0.013(2) 0.003(3)
C29 0.213(7) 0.185(5) 0.166(5) 0.113(4) 0.035(5) 0.086(5)
C30 0.202(7) 0.163(5) 0.134(5) 0.078(4) 0.063(5) 0.046(5)
C31 0.061(2) 0.0560(18) 0.060(2) 0.0238(16) -0.0101(18) -0.0184(17)
C32 0.083(3) 0.055(2) 0.085(3) 0.019(2) 0.002(2) -0.017(2)
C33 0.140(4) 0.083(3) 0.080(3) 0.018(2) -0.038(3) -0.056(3)
C34 0.133(4) 0.102(3) 0.115(4) 0.039(3) -0.070(3) -0.053(3)
C35 0.071(3) 0.093(3) 0.114(3) 0.050(2) -0.039(2) -0.022(2)
C36 0.059(2) 0.068(2) 0.067(2) 0.0247(18) -0.0180(19) -0.0216(19)
C37 0.058(2) 0.072(2) 0.108(3) 0.027(2) -0.017(2) -0.001(2)
C38 0.150(5) 0.114(4) 0.123(4) 0.039(3) 0.033(4) 0.012(4)
C39 0.095(3) 0.084(3) 0.162(5) 0.045(3) -0.027(3) 0.004(3)
C40 0.118(4) 0.066(3) 0.088(3) -0.007(2) 0.025(3) -0.022(3)
C41 0.202(7) 0.111(4) 0.217(6) 0.083(4) 0.067(6) 0.023(5)
C42 0.221(7) 0.120(5) 0.190(6) 0.048(4) 0.104(6) 0.013(5)
C43 0.0511(19) 0.0519(16) 0.0613(19) 0.0294(15) 0.0034(16) -0.0061(16)
C44 0.056(2) 0.0479(16) 0.0503(18) 0.0195(14) 0.0084(16) -0.0002(16)
C45 0.071(2) 0.089(2) 0.074(2) 0.0530(18) 0.003(2) -0.009(2)
C46 0.063(2) 0.103(3) 0.099(3) 0.056(2) -0.004(2) -0.035(2)
C47 0.0433(17) 0.0498(16) 0.0498(17) 0.0228(14) 0.0043(15) 0.0013(15)
C48 0.053(2) 0.0605(18) 0.063(2) 0.0281(16) 0.0106(17) 0.0066(17)
C49 0.058(2) 0.103(3) 0.080(3) 0.029(2) 0.000(2) 0.029(2)
C50 0.058(2) 0.126(4) 0.085(3) 0.008(3) -0.022(2) 0.013(3)
C51 0.069(2) 0.079(3) 0.064(2) 0.005(2) -0.015(2) 0.003(2)
C52 0.0523(19) 0.0623(19) 0.0515(19) 0.0213(16) 0.0082(17) 0.0009(17)
C53 0.064(2) 0.060(2) 0.057(2) 0.0137(17) 0.0065(19) 0.0066(19)
C54 0.101(3) 0.076(3) 0.099(3) 0.024(2) 0.033(3) 0.021(3)
C55 0.120(4) 0.058(2) 0.087(3) 0.026(2) 0.011(3) -0.002(3)
C56 0.065(2) 0.061(2) 0.087(3) 0.021(2) 0.015(2) 0.0163(19)
C57 0.238(7) 0.072(3) 0.095(4) 0.021(3) 0.039(4) 0.028(4)
C58 0.240(7) 0.074(3) 0.108(4) 0.034(3) 0.021(4) 0.038(4)
B1 0.078(4) 0.233(7) 0.162(6) 0.109(6) 0.011(4) 0.027(5)
F1 0.151(3) 0.369(4) 0.294(4) 0.249(3) -0.015(3) -0.102(3)
F2 0.207(4) 0.254(3) 0.415(6) 0.207(4) 0.012(4) 0.106(3)
F3 0.116(3) 0.231(3) 0.491(6) 0.239(4) 0.060(3) 0.014(3)
F4 0.502(11) 0.358(9) 0.215(6) -0.004(6) 0.027(7) -0.110(9)

loop_
_atom_type_symbol
_atom_type_description
_atom_type_scat_dispersion_real
_atom_type_scat_dispersion_imag
_atom_type_scat_source
C C 0.0033 0.0016 'International Tables Vol C Tables 4.2.6.8 and 6.1.1.4'
H H 0.0000 0.0000 'International Tables Vol C Tables 4.2.6.8 and 6.1.1.4'
B B 0.0013 0.0007 'International Tables Vol C Tables 4.2.6.8 and 6.1.1.4'
N N 0.0061 0.0033 'International Tables Vol C Tables 4.2.6.8 and 6.1.1.4'
O O 0.0106 0.0060 'International Tables Vol C Tables 4.2.6.8 and 6.1.1.4'
F F 0.0171 0.0103 'International Tables Vol C Tables 4.2.6.8 and 6.1.1.4'
Cl Cl 0.1484 0.1585 'International Tables Vol C Tables 4.2.6.8 and 6.1.1.4'
Ag Ag -0.8971 1.1015 'International Tables Vol C Tables 4.2.6.8 and 6.1.1.4'
Pt Pt -1.7033 8.3905 'International Tables Vol C Tables 4.2.6.8 and 6.1.1.4'

loop_
_geom_angle_atom_site_label_1
_geom_angle_atom_site_label_2
_geom_angle_atom_site_label_3
_geom_angle
_geom_angle_site_symmetry_1
_geom_angle_site_symmetry_3
_geom_angle_publ_flag
N1 Pt1 C1 98.24(11) . . ?
N1 Pt1 N2 77.15(10) . . ?
C1 Pt1 N2 175.27(11) . . ?
N1 Pt1 Cl1 173.56(8) . . ?
C1 Pt1 Cl1 88.11(9) . . ?
N2 Pt1 Cl1 96.52(7) . . ?
N3 Pt2 N4 77.26(10) . . ?
N3 Pt2 C2 97.19(12) . . ?
N4 Pt2 C2 174.10(11) . . ?
N3 Pt2 Cl2 174.90(8) . . ?
N4 Pt2 Cl2 97.73(7) . . ?
C2 Pt2 Cl2 87.85(9) . . ?
N3 Pt2 AgB 110.00(11) . . ?
N4 Pt2 AgB 124.32(10) . . ?
C2 Pt2 AgB 59.26(11) . . ?
Cl2 Pt2 AgB 71.90(9) . . ?
N3 Pt2 AgA 125.20(7) . . ?
N4 Pt2 AgA 110.58(6) . . ?
C2 Pt2 AgA 74.19(8) . . ?
Cl2 Pt2 AgA 55.41(2) . . ?
AgB Pt2 AgA 20.64(8) . . ?
Cl1 AgA Cl2 164.87(5) . . ?
Cl1 AgA Pt2 121.92(3) . . ?
Cl2 AgA Pt2 49.94(2) . . ?
Cl1 AgB C2 157.6(2) . . ?
Cl1 AgB Pt2 128.78(18) . . ?
C2 AgB Pt2 44.79(9) . . ?
O1 AgC Cl2 105.7(4) . . ?
O1 AgC C1 104.9(4) . . ?
Cl2 AgC C1 143.7(4) . . ?
Pt1 C1 AgC 113.1(2) . . ?
Pt1 C1 H1A 109.5 . . ?
AgC C1 H1A 6.2 . . ?
Pt1 C1 H1B 109.5 . . ?
AgC C1 H1B 103.3 . . ?
H1A C1 H1B 109.5 . . ?
Pt1 C1 H1C 109.5 . . ?
AgC C1 H1C 111.8 . . ?
H1A C1 H1C 109.5 . . ?
H1B C1 H1C 109.5 . . ?
Pt2 C2 AgB 75.95(13) . . ?
Pt2 C2 H2A 109.5 . . ?
AgB C2 H2A 77.5 . . ?
Pt2 C2 H2B 109.5 . . ?
AgB C2 H2B 168.2 . . ?
H2A C2 H2B 109.5 . . ?
Pt2 C2 H2C 109.5 . . ?
AgB C2 H2C 58.7 . . ?
H2A C2 H2C 109.5 . . ?
H2B C2 H2C 109.5 . . ?
C101 O1 C101 94.7(8) 2_666 . ?
C101 O1 C100 40.7(7) 2_666 . ?
C101 O1 C100 133.8(9) . . ?
C101 O1 AgC 148.7(9) 2_666 . ?
C101 O1 AgC 114.2(7) . . ?
C100 O1 AgC 112.0(6) . . ?
C101 C100 O1 45.8(8) 2_666 . ?
C100 C101 O1 93.5(12) 2_666 2_666 ?
C100 C101 O1 165.9(12) 2_666 . ?
O1 C101 O1 85.3(8) 2_666 . ?
AgB Cl1 Pt1 130.41(12) . . ?
AgB Cl1 AgA 25.54(10) . . ?
Pt1 Cl1 AgA 113.34(5) . . ?
Pt2 Cl2 AgA 74.64(3) . . ?
Pt2 Cl2 AgC 100.1(2) . . ?
AgA Cl2 AgC 27.1(2) . . ?
C15 N1 C3 120.2(2) . . ?
C15 N1 Pt1 118.5(2) . . ?
C3 N1 Pt1 121.23(16) . . ?
C16 N2 C19 121.5(2) . . ?
C16 N2 Pt1 115.3(2) . . ?
C19 N2 Pt1 123.17(16) . . ?
C43 N3 C31 120.4(3) . . ?
C43 N3 Pt2 117.7(2) . . ?
C31 N3 Pt2 121.79(19) . . ?
C44 N4 C47 121.0(3) . . ?
C44 N4 Pt2 115.1(2) . . ?
C47 N4 Pt2 123.71(17) . . ?
C4 C3 C8 120.0 . . ?
C4 C3 N1 121.14(16) . . ?
C8 C3 N1 118.77(16) . . ?
C5 C4 C3 120.0 . . ?
C5 C4 C12 119.14(19) . . ?
C3 C4 C12 120.80(19) . . ?
C4 C5 C6 120.0 . . ?
C4 C5 H5 120.0 . . ?
C6 C5 H5 120.0 . . ?
C7 C6 C5 120.0 . . ?
C7 C6 H6 120.0 . . ?
C5 C6 H6 120.0 . . ?
C6 C7 C8 120.0 . . ?
C6 C7 H7 120.0 . . ?
C8 C7 H7 120.0 . . ?
C7 C8 C3 120.0 . . ?
C7 C8 C9 118.9(2) . . ?
C3 C8 C9 121.0(2) . . ?
C11 C9 C10 109.4(4) . . ?
C11 C9 C8 112.5(4) . . ?
C10 C9 C8 111.5(3) . . ?
C11 C9 H9 107.7 . . ?
C10 C9 H9 107.7 . . ?
C8 C9 H9 107.7 . . ?
C9 C10 H10A 109.5 . . ?
C9 C10 H10B 109.5 . . ?
H10A C10 H10B 109.5 . . ?
C9 C10 H10C 109.5 . . ?
H10A C10 H10C 109.5 . . ?
H10B C10 H10C 109.5 . . ?
C9 C11 H11A 109.5 . . ?
C9 C11 H11B 109.5 . . ?
H11A C11 H11B 109.5 . . ?
C9 C11 H11C 109.5 . . ?
H11A C11 H11C 109.5 . . ?
H11B C11 H11C 109.5 . . ?
C13 C12 C14 110.6(4) . . ?
C13 C12 C4 112.4(4) . . ?
C14 C12 C4 112.6(3) . . ?
C13 C12 H12 107.0 . . ?
C14 C12 H12 107.0 . . ?
C4 C12 H12 107.0 . . ?
C12 C13 H13A 109.5 . . ?
C12 C13 H13B 109.5 . . ?
H13A C13 H13B 109.5 . . ?
C12 C13 H13C 109.5 . . ?
H13A C13 H13C 109.5 . . ?
H13B C13 H13C 109.5 . . ?
C12 C14 H14A 109.5 . . ?
C12 C14 H14B 109.5 . . ?
H14A C14 H14B 109.5 . . ?
C12 C14 H14C 109.5 . . ?
H14A C14 H14C 109.5 . . ?
H14B C14 H14C 109.5 . . ?
N1 C15 C18 125.5(3) . . ?
N1 C15 C16 114.0(3) . . ?
C18 C15 C16 120.5(3) . . ?
N2 C16 C15 114.9(3) . . ?
N2 C16 C17 126.0(3) . . ?
C15 C16 C17 119.0(3) . . ?
C16 C17 H17A 109.5 . . ?
C16 C17 H17B 109.5 . . ?
H17A C17 H17B 109.5 . . ?
C16 C17 H17C 109.5 . . ?
H17A C17 H17C 109.5 . . ?
H17B C17 H17C 109.5 . . ?
C15 C18 H18A 109.5 . . ?
C15 C18 H18B 109.5 . . ?
H18A C18 H18B 109.5 . . ?
C15 C18 H18C 109.5 . . ?
H18A C18 H18C 109.5 . . ?
H18B C18 H18C 109.5 . . ?
C20 C19 C24 120.0 . . ?
C20 C19 N2 120.02(17) . . ?
C24 C19 N2 119.92(17) . . ?
C19 C20 C21 120.0 . . ?
C19 C20 C28 120.86(19) . . ?
C21 C20 C28 119.06(19) . . ?
C20 C21 C22 120.0 . . ?
C20 C21 H21 120.0 . . ?
C22 C21 H21 120.0 . . ?
C23 C22 C21 120.0 . . ?
C23 C22 H22 120.0 . . ?
C21 C22 H22 120.0 . . ?
C22 C23 C24 120.0 . . ?
C22 C23 H23 120.0 . . ?
C24 C23 H23 120.0 . . ?
C23 C24 C19 120.0 . . ?
C23 C24 C25 118.96(19) . . ?
C19 C24 C25 121.04(19) . . ?
C26 C25 C24 113.99(15) . . ?
C26 C25 C27 108.0(3) . . ?
C24 C25 C27 110.3(3) . . ?
C26 C25 H25 108.1 . . ?
C24 C25 H25 108.1 . . ?
C27 C25 H25 108.1 . . ?
C25 C26 H26A 109.5 . . ?
C25 C26 H26B 109.5 . . ?
H26A C26 H26B 109.5 . . ?
C25 C26 H26C 109.5 . . ?
H26A C26 H26C 109.5 . . ?
H26B C26 H26C 109.5 . . ?
C25 C27 H27A 109.5 . . ?
C25 C27 H27B 109.5 . . ?
H27A C27 H27B 109.5 . . ?
C25 C27 H27C 109.5 . . ?
H27A C27 H27C 109.5 . . ?
H27B C27 H27C 109.5 . . ?
C30 C28 C20 111.1(4) . . ?
C30 C28 C29 107.1(3) . . ?
C20 C28 C29 110.26(17) . . ?
C30 C28 H28 109.5 . . ?
C20 C28 H28 109.5 . . ?
C29 C28 H28 109.5 . . ?
C28 C29 H29A 109.5 . . ?
C28 C29 H29B 109.5 . . ?
H29A C29 H29B 109.5 . . ?
C28 C29 H29C 109.5 . . ?
H29A C29 H29C 109.5 . . ?
H29B C29 H29C 109.5 . . ?
C28 C30 H30A 109.5 . . ?
C28 C30 H30B 109.5 . . ?
H30A C30 H30B 109.5 . . ?
C28 C30 H30C 109.5 . . ?
H30A C30 H30C 109.5 . . ?
H30B C30 H30C 109.5 . . ?
C32 C31 C36 120.0 . . ?
C32 C31 N3 120.19(16) . . ?
C36 C31 N3 119.66(16) . . ?
C31 C32 C33 120.0 . . ?
C31 C32 C40 119.42(19) . . ?
C33 C32 C40 120.57(19) . . ?
C34 C33 C32 120.0 . . ?
C34 C33 H33 120.0 . . ?
C32 C33 H33 120.0 . . ?
C33 C34 C35 120.0 . . ?
C33 C34 H34 120.0 . . ?
C35 C34 H34 120.0 . . ?
C36 C35 C34 120.0 . . ?
C36 C35 H35 120.0 . . ?
C34 C35 H35 120.0 . . ?
C35 C36 C31 120.0 . . ?
C35 C36 C37 118.88(19) . . ?
C31 C36 C37 120.82(19) . . ?
C39 C37 C38 109.3(3) . . ?
C39 C37 C36 114.2(3) . . ?
C38 C37 C36 111.90(18) . . ?
C39 C37 H37 107.0 . . ?
C38 C37 H37 107.0 . . ?
C36 C37 H37 107.0 . . ?
C37 C38 H38A 109.5 . . ?
C37 C38 H38B 109.5 . . ?
H38A C38 H38B 109.5 . . ?
C37 C38 H38C 109.5 . . ?
H38A C38 H38C 109.5 . . ?
H38B C38 H38C 109.5 . . ?
C37 C39 H39A 109.5 . . ?
C37 C39 H39B 109.5 . . ?
H39A C39 H39B 109.5 . . ?
C37 C39 H39C 109.5 . . ?
H39A C39 H39C 109.5 . . ?
H39B C39 H39C 109.5 . . ?
C32 C40 C41 116.43(18) . . ?
C32 C40 C42 112.5(4) . . ?
C41 C40 C42 109.1(3) . . ?
C32 C40 H40 106.0 . . ?
C41 C40 H40 106.0 . . ?
C42 C40 H40 106.0 . . ?
C40 C41 H41A 109.5 . . ?
C40 C41 H41B 109.5 . . ?
H41A C41 H41B 109.5 . . ?
C40 C41 H41C 109.5 . . ?
H41A C41 H41C 109.5 . . ?
H41B C41 H41C 109.5 . . ?
C40 C42 H42A 109.5 . . ?
C40 C42 H42B 109.5 . . ?
H42A C42 H42B 109.5 . . ?
C40 C42 H42C 109.5 . . ?
H42A C42 H42C 109.5 . . ?
H42B C42 H42C 109.5 . . ?
N3 C43 C44 115.0(3) . . ?
N3 C43 C46 124.4(3) . . ?
C44 C43 C46 120.6(3) . . ?
N4 C44 C43 115.0(3) . . ?
N4 C44 C45 125.8(3) . . ?
C43 C44 C45 119.1(3) . . ?
C44 C45 H45A 109.5 . . ?
C44 C45 H45B 109.5 . . ?
H45A C45 H45B 109.5 . . ?
C44 C45 H45C 109.5 . . ?
H45A C45 H45C 109.5 . . ?
H45B C45 H45C 109.5 . . ?
C43 C46 H46A 109.5 . . ?
C43 C46 H46B 109.5 . . ?
H46A C46 H46B 109.5 . . ?
C43 C46 H46C 109.5 . . ?
H46A C46 H46C 109.5 . . ?
H46B C46 H46C 109.5 . . ?
C48 C47 C52 120.0 . . ?
C48 C47 N4 120.76(15) . . ?
C52 C47 N4 119.24(15) . . ?
C49 C48 C47 120.0 . . ?
C49 C48 C56 118.8(2) . . ?
C47 C48 C56 121.0(2) . . ?
C50 C49 C48 120.0 . . ?
C50 C49 H49 120.0 . . ?
C48 C49 H49 120.0 . . ?
C51 C50 C49 120.0 . . ?
C51 C50 H50 120.0 . . ?
C49 C50 H50 120.0 . . ?
C50 C51 C52 120.0 . . ?
C50 C51 H51 120.0 . . ?
C52 C51 H51 120.0 . . ?
C51 C52 C47 120.0 . . ?
C51 C52 C53 119.58(18) . . ?
C47 C52 C53 120.40(18) . . ?
C52 C53 C55 115.3(3) . . ?
C52 C53 C54 110.4(3) . . ?
C55 C53 C54 109.5(3) . . ?
C52 C53 H53 107.1 . . ?
C55 C53 H53 107.1 . . ?
C54 C53 H53 107.1 . . ?
C53 C54 H54A 109.5 . . ?
C53 C54 H54B 109.5 . . ?
H54A C54 H54B 109.5 . . ?
C53 C54 H54C 109.5 . . ?
H54A C54 H54C 109.5 . . ?
H54B C54 H54C 109.5 . . ?
C53 C55 H55A 109.5 . . ?
C53 C55 H55B 109.5 . . ?
H55A C55 H55B 109.5 . . ?
C53 C55 H55C 109.5 . . ?
H55A C55 H55C 109.5 . . ?
H55B C55 H55C 109.5 . . ?
C58 C56 C57 111.5(4) . . ?
C58 C56 C48 112.2(3) . . ?
C57 C56 C48 111.5(3) . . ?
C58 C56 H56 107.1 . . ?
C57 C56 H56 107.1 . . ?
C48 C56 H56 107.1 . . ?
C56 C57 H57A 109.5 . . ?
C56 C57 H57B 109.5 . . ?
H57A C57 H57B 109.5 . . ?
C56 C57 H57C 109.5 . . ?
H57A C57 H57C 109.5 . . ?
H57B C57 H57C 109.5 . . ?
C56 C58 H58A 109.5 . . ?
C56 C58 H58B 109.5 . . ?
H58A C58 H58B 109.5 . . ?
C56 C58 H58C 109.5 . . ?
H58A C58 H58C 109.5 . . ?
H58B C58 H58C 109.5 . . ?
F2 B1 F1 119.1(5) . . ?
F2 B1 F3 103.8(5) . . ?
F1 B1 F3 110.4(5) . . ?
F2 B1 F4 103.4(6) . . ?
F1 B1 F4 108.3(5) . . ?
F3 B1 F4 111.6(6) . . ?

loop_
_geom_bond_atom_site_label_1
_geom_bond_atom_site_label_2
_geom_bond_distance
_geom_bond_site_symmetry_2
_geom_bond_publ_flag
Pt1 N1 2.006(2) . ?
Pt1 C1 2.064(3) . ?
Pt1 N2 2.091(2) . ?
Pt1 Cl1 2.2908(10) . ?
Pt2 N3 2.016(3) . ?
Pt2 N4 2.094(3) . ?
Pt2 C2 2.100(3) . ?
Pt2 Cl2 2.2977(9) . ?
Pt2 AgB 2.892(4) . ?
Pt2 AgA 2.8949(4) . ?
AgA Cl1 2.3983(11) . ?
AgA Cl2 2.4715(10) . ?
AgB Cl1 2.237(4) . ?
AgB C2 2.563(5) . ?
AgC O1 2.101(12) . ?
AgC Cl2 2.476(8) . ?
AgC C1 2.694(8) . ?
C1 H1A 0.9600 . ?
C1 H1B 0.9600 . ?
C1 H1C 0.9600 . ?
C2 H2A 0.9600 . ?
C2 H2B 0.9600 . ?
C2 H2C 0.9600 . ?
O1 C101 1.353(14) 2_666 ?
O1 C101 1.667(13) . ?
O1 C100 1.883(14) . ?
C100 C101 1.230(15) 2_666 ?
C101 C100 1.230(15) 2_666 ?
C101 O1 1.353(14) 2_666 ?
N1 C15 1.290(4) . ?
N1 C3 1.419(3) . ?
N2 C16 1.282(4) . ?
N2 C19 1.420(3) . ?
N3 C43 1.288(4) . ?
N3 C31 1.422(3) . ?
N4 C44 1.284(4) . ?
N4 C47 1.417(3) . ?
C3 C4 1.3900 . ?
C3 C8 1.3900 . ?
C4 C5 1.3900 . ?
C4 C12 1.526(5) . ?
C5 C6 1.3900 . ?
C5 H5 0.9300 . ?
C6 C7 1.3900 . ?
C6 H6 0.9300 . ?
C7 C8 1.3900 . ?
C7 H7 0.9300 . ?
C8 C9 1.531(4) . ?
C9 C11 1.508(6) . ?
C9 C10 1.529(6) . ?
C9 H9 0.9800 . ?
C10 H10A 0.9600 . ?
C10 H10B 0.9600 . ?
C10 H10C 0.9600 . ?
C11 H11A 0.9600 . ?
C11 H11B 0.9600 . ?
C11 H11C 0.9600 . ?
C12 C13 1.502(6) . ?
C12 C14 1.521(6) . ?
C12 H12 0.9800 . ?
C13 H13A 0.9600 . ?
C13 H13B 0.9600 . ?
C13 H13C 0.9600 . ?
C14 H14A 0.9600 . ?
C14 H14B 0.9600 . ?
C14 H14C 0.9600 . ?
C15 C18 1.470(4) . ?
C15 C16 1.491(4) . ?
C16 C17 1.498(4) . ?
C17 H17A 0.9600 . ?
C17 H17B 0.9600 . ?
C17 H17C 0.9600 . ?
C18 H18A 0.9600 . ?
C18 H18B 0.9600 . ?
C18 H18C 0.9600 . ?
C19 C20 1.3900 . ?
C19 C24 1.3900 . ?
C20 C21 1.3900 . ?
C20 C28 1.507(4) . ?
C21 C22 1.3900 . ?
C21 H21 0.9300 . ?
C22 C23 1.3900 . ?
C22 H22 0.9300 . ?
C23 C24 1.3900 . ?
C23 H23 0.9300 . ?
C24 C25 1.520(4) . ?
C25 C26 1.4876 . ?
C25 C27 1.528(6) . ?
C25 H25 0.9800 . ?
C26 H26A 0.9600 . ?
C26 H26B 0.9600 . ?
C26 H26C 0.9600 . ?
C27 H27A 0.9600 . ?
C27 H27B 0.9600 . ?
C27 H27C 0.9600 . ?
C28 C30 1.486(6) . ?
C28 C29 1.5472 . ?
C28 H28 0.9800 . ?
C29 H29A 0.9600 . ?
C29 H29B 0.9600 . ?
C29 H29C 0.9600 . ?
C30 H30A 0.9600 . ?
C30 H30B 0.9600 . ?
C30 H30C 0.9600 . ?
C31 C32 1.3900 . ?
C31 C36 1.3900 . ?
C32 C33 1.3900 . ?
C32 C40 1.514(4) . ?
C33 C34 1.3900 . ?
C33 H33 0.9300 . ?
C34 C35 1.3900 . ?
C34 H34 0.9300 . ?
C35 C36 1.3900 . ?
C35 H35 0.9300 . ?
C36 C37 1.537(3) . ?
C37 C39 1.503(6) . ?
C37 C38 1.5365 . ?
C37 H37 0.9800 . ?
C38 H38A 0.9600 . ?
C38 H38B 0.9600 . ?
C38 H38C 0.9600 . ?
C39 H39A 0.9600 . ?
C39 H39B 0.9600 . ?
C39 H39C 0.9600 . ?
C40 C41 1.5217 . ?
C40 C42 1.533(7) . ?
C40 H40 0.9800 . ?
C41 H41A 0.9600 . ?
C41 H41B 0.9600 . ?
C41 H41C 0.9600 . ?
C42 H42A 0.9600 . ?
C42 H42B 0.9600 . ?
C42 H42C 0.9600 . ?
C43 C44 1.480(5) . ?
C43 C46 1.489(5) . ?
C44 C45 1.496(5) . ?
C45 H45A 0.9600 . ?
C45 H45B 0.9600 . ?
C45 H45C 0.9600 . ?
C46 H46A 0.9600 . ?
C46 H46B 0.9600 . ?
C46 H46C 0.9600 . ?
C47 C48 1.3900 . ?
C47 C52 1.3900 . ?
C48 C49 1.3900 . ?
C48 C56 1.538(4) . ?
C49 C50 1.3900 . ?
C49 H49 0.9300 . ?
C50 C51 1.3900 . ?
C50 H50 0.9300 . ?
C51 C52 1.3900 . ?
C51 H51 0.9300 . ?
C52 C53 1.521(4) . ?
C53 C55 1.532(5) . ?
C53 C54 1.546(6) . ?
C53 H53 0.9800 . ?
C54 H54A 0.9600 . ?
C54 H54B 0.9600 . ?
C54 H54C 0.9600 . ?
C55 H55A 0.9600 . ?
C55 H55B 0.9600 . ?
C55 H55C 0.9600 . ?
C56 C58 1.494(6) . ?
C56 C57 1.504(7) . ?
C56 H56 0.9800 . ?
C57 H57A 0.9600 . ?
C57 H57B 0.9600 . ?
C57 H57C 0.9600 . ?
C58 H58A 0.9600 . ?
C58 H58B 0.9600 . ?
C58 H58C 0.9600 . ?
B1 F2 1.271(6) . ?
B1 F1 1.273(6) . ?
B1 F3 1.313(5) . ?
B1 F4 1.313(6) . ?
